data_4101267
loop_
_publ_author_name
'Chandler, Brett D'
'Cramb, David T'
'Shimizu, George K H'

_publ_section_title
;
 Microporous metal-organic frameworks formed in a stepwise manner from
 luminescent building blocks.
;
_journal_issue 32
_journal_name_full 'Journal of the American Chemical Society'
_journal_page_first 10403
_journal_page_last 10412
_journal_paper_doi 10.1021/ja060666e
_journal_volume 128
_journal_year 2006
_chemical_formula_sum 'C30 H25.5 Ba2 Cl Eu N6 O34.5 S6'
_chemical_formula_weight 1676.51
_chemical_name_systematic
; 
 ? 
;
_space_group_IT_number 14
_symmetry_cell_setting monoclinic
_symmetry_space_group_name_Hall '-P 2ybc'
_symmetry_space_group_name_H-M 'P 1 21/c 1'
_atom_sites_solution_hydrogens geom
_atom_sites_solution_primary direct
_atom_sites_solution_secondary difmap
_audit_creation_method SHELXL-97
_cell_angle_alpha 90.00
_cell_angle_beta 98.796(2)
_cell_angle_gamma 90.00
_cell_formula_units_Z 4
_cell_length_a 24.550(2)
_cell_length_b 23.026(2)
_cell_length_c 10.4867(10)
_cell_measurement_temperature 193(2)
_cell_volume 5858.5(10)
_computing_structure_refinement 'SHELXL-97 (Sheldrick, 1997)'
_computing_structure_solution 'SHELXS-97 (Sheldrick, 1990)'
_diffrn_ambient_temperature 193(2)
_diffrn_measured_fraction_theta_full 0.993
_diffrn_measured_fraction_theta_max 0.993
_diffrn_radiation_monochromator graphite
_diffrn_radiation_source 'fine-focus sealed tube'
_diffrn_radiation_type MoK\a
_diffrn_radiation_wavelength 0.71073
_diffrn_reflns_av_R_equivalents 0.0752
_diffrn_reflns_av_sigmaI/netI 0.0969
_diffrn_reflns_limit_h_max 27
_diffrn_reflns_limit_h_min -30
_diffrn_reflns_limit_k_max 19
_diffrn_reflns_limit_k_min -28
_diffrn_reflns_limit_l_max 12
_diffrn_reflns_limit_l_min -13
_diffrn_reflns_number 26058
_diffrn_reflns_theta_full 26.42
_diffrn_reflns_theta_max 26.42
_diffrn_reflns_theta_min 1.22
_exptl_absorpt_coefficient_mu 2.743
_exptl_absorpt_correction_T_max 0.9472
_exptl_absorpt_correction_T_min 0.2811
_exptl_absorpt_correction_type SADABS
_exptl_crystal_colour colorless
_exptl_crystal_density_diffrn 1.901
_exptl_crystal_density_method 'not measured'
_exptl_crystal_description plate
_exptl_crystal_F_000 3246
_exptl_crystal_size_max 0.62
_exptl_crystal_size_mid 0.06
_exptl_crystal_size_min 0.02
_refine_diff_density_max 2.465
_refine_diff_density_min -0.982
_refine_diff_density_rms 0.242
_refine_ls_extinction_method none
_refine_ls_goodness_of_fit_ref 1.062
_refine_ls_hydrogen_treatment mixed
_refine_ls_matrix_type full
_refine_ls_number_parameters 722
_refine_ls_number_reflns 11951
_refine_ls_number_restraints 0
_refine_ls_restrained_S_all 1.062
_refine_ls_R_factor_all 0.0939
_refine_ls_R_factor_gt 0.0635
_refine_ls_shift/su_max 0.007
_refine_ls_shift/su_mean 0.000
_refine_ls_structure_factor_coef Fsqd
_refine_ls_weighting_details 'calc w=1/[\s^2^(Fo^2^)+(0.0801P)^2^+23.6104P] where P=(Fo^2^+2Fc^2^)/3'
_refine_ls_weighting_scheme calc
_refine_ls_wR_factor_gt 0.1557
_refine_ls_wR_factor_ref 0.1714
_reflns_number_gt 8675
_reflns_number_total 11951
_reflns_threshold_expression >2sigma(I)
_cod_data_source_file ja060666esi20060207_122740.cif
_cod_data_source_block cal0119
_cod_depositor_comments
;
The following automatic conversions were performed:
'_symmetry_cell_setting' value 'Monoclinic' changed to 'monoclinic'
according to '/home/saulius/struct/CIF-dictionaries/cif_core.dic'
dictionary named 'cif_core.dic' version 2.4.1 from 2010-06-29.

Automatic conversion script
Id: cif_fix_enum 1527 2010-12-29 10:47:43Z saulius 
;
_cod_original_sg_symbol_H-M P2(1)/c
_cod_original_formula_sum 'C30 H25.50 Ba2 Cl Eu N6 O34.50 S6'
_cod_database_code 4101267

loop_
_symmetry_equiv_pos_as_xyz
'x, y, z'
'-x, y+1/2, -z+1/2'
'-x, -y, -z'
'x, -y-1/2, z-1/2'

loop_
_atom_site_label
_atom_site_type_symbol
_atom_site_fract_x
_atom_site_fract_y
_atom_site_fract_z
_atom_site_U_iso_or_equiv
_atom_site_adp_type
_atom_site_occupancy
_atom_site_symmetry_multiplicity
_atom_site_calc_flag
_atom_site_refinement_flags
Eu1 Eu -0.242703(18) 0.003878(19) 0.16523(4) 0.01490(13) Uani 1 1 d .
Ba1 Ba -0.50140(2) 0.21209(3) -0.55595(6) 0.02498(16) Uani 1 1 d .
Ba2 Ba -0.02994(2) -0.24929(2) -0.26587(5) 0.01668(14) Uani 1 1 d .
S1 S -0.41717(11) 0.20566(11) -0.2563(3) 0.0255(6) Uani 1 1 d .
S2 S -0.50752(10) -0.12769(10) -0.1139(3) 0.0233(5) Uani 1 1 d .
S3 S 0.01585(10) 0.12812(10) 0.5003(2) 0.0183(5) Uani 1 1 d .
S4 S 0.01938(9) -0.12711(10) 0.0122(2) 0.0155(5) Uani 1 1 d .
S5 S -0.38017(10) -0.25780(11) -0.1668(2) 0.0225(5) Uani 1 1 d .
S6 S -0.14000(9) -0.27919(9) 0.4045(2) 0.0136(4) Uani 1 1 d .
O1 O -0.2884(3) 0.0044(3) -0.0510(6) 0.0202(14) Uani 1 1 d .
O2 O -0.3389(3) 0.0254(3) 0.1605(6) 0.0204(14) Uani 1 1 d .
O3 O -0.1617(3) -0.0326(3) 0.2991(6) 0.0191(14) Uani 1 1 d .
O4 O -0.1646(3) 0.0279(3) 0.0648(6) 0.0194(14) Uani 1 1 d .
O5 O -0.2227(3) -0.0814(3) 0.0573(6) 0.0172(13) Uani 1 1 d .
O6 O -0.2787(3) -0.0760(2) 0.2685(6) 0.0167(13) Uani 1 1 d .
N1 N -0.3191(3) 0.0493(3) -0.0996(7) 0.0192(17) Uani 1 1 d .
N2 N -0.3771(3) -0.0095(3) 0.0990(7) 0.0181(17) Uani 1 1 d .
N3 N -0.1218(3) 0.0048(3) 0.3428(7) 0.0140(15) Uani 1 1 d .
N4 N -0.1250(3) -0.0092(3) 0.0527(7) 0.0134(15) Uani 1 1 d .
N5 N -0.2617(3) -0.1185(3) 0.0055(7) 0.0152(16) Uani 1 1 d .
N6 N -0.2482(3) -0.1229(3) 0.2992(7) 0.0146(16) Uani 1 1 d .
O7 O -0.4069(4) 0.2470(3) -0.1528(8) 0.041(2) Uani 1 1 d .
O8 O -0.3958(3) 0.2234(3) -0.3712(7) 0.0333(18) Uani 1 1 d .
O9 O -0.4745(3) 0.1883(4) -0.2830(8) 0.042(2) Uani 1 1 d .
O10 O -0.5558(3) -0.0913(3) -0.1472(7) 0.0318(18) Uani 1 1 d .
O11 O -0.4843(3) -0.1473(3) -0.2252(7) 0.0364(19) Uani 1 1 d .
O12 O -0.5152(3) -0.1728(3) -0.0234(8) 0.0336(18) Uani 1 1 d .
O13 O 0.0507(3) 0.0927(3) 0.5934(6) 0.0295(17) Uani 1 1 d .
O14 O -0.0096(3) 0.1760(3) 0.5588(7) 0.0314(18) Uani 1 1 d .
O15 O 0.0408(3) 0.1448(3) 0.3904(6) 0.0283(17) Uani 1 1 d .
O16 O 0.0062(3) -0.1570(3) -0.1100(6) 0.0250(16) Uani 1 1 d .
O17 O 0.0225(3) -0.1639(3) 0.1232(6) 0.0243(15) Uani 1 1 d .
O18 O 0.0668(3) -0.0891(3) 0.0164(7) 0.0256(16) Uani 1 1 d .
O19 O -0.4000(3) -0.2411(3) -0.2978(7) 0.0329(18) Uani 1 1 d .
O20 O -0.3471(3) -0.3094(3) -0.1554(7) 0.0322(18) Uani 1 1 d .
O21 O -0.4228(3) -0.2582(4) -0.0870(8) 0.050(3) Uani 1 1 d .
O22 O -0.1691(3) -0.3190(3) 0.4756(6) 0.0228(15) Uani 1 1 d .
O23 O -0.0896(3) -0.2561(3) 0.4775(6) 0.0204(14) Uani 1 1 d .
O24 O -0.1311(3) -0.3009(3) 0.2794(6) 0.0189(14) Uani 1 1 d .
O1W O -0.2451(3) 0.0488(3) 0.3722(7) 0.0342(18) Uani 1 1 d .
H1W1 H -0.2581 0.0889 0.3594 0.051 Uiso 1 1 calc R
H1W2 H -0.2080 0.0486 0.4224 0.051 Uiso 1 1 calc R
H1W3 H -0.2702 0.0271 0.4188 0.051 Uiso 0.00 1 calc PR
O2W O -0.2453(3) 0.1073(3) 0.1273(7) 0.0275(16) Uani 1 1 d .
H2W1 H -0.2562 0.1272 0.2021 0.041 Uiso 1 1 calc R
H2W2 H -0.2721 0.1160 0.0503 0.041 Uiso 1 1 calc R
H2W3 H -0.2087 0.1208 0.1142 0.041 Uiso 0.00 1 calc PR
O3W O -0.4224(7) 0.1110(8) -0.5574(16) 0.044(4) Uiso 0.50 1 d P
O4W O -0.4186(7) -0.3763(7) -0.0084(15) 0.037(4) Uiso 0.50 1 d P
O5W O -0.4522(12) -0.3955(12) 0.013(3) 0.094(8) Uiso 0.50 1 d P
O6W O -0.1037(3) -0.3386(3) -0.2881(6) 0.0247(15) Uani 1 1 d .
H3W1 H -0.0887 -0.3706 -0.2318 0.037 Uiso 1 1 calc R
H3W2 H -0.1104 -0.3520 -0.3778 0.037 Uiso 1 1 calc R
H3W3 H -0.1383 -0.3252 -0.2627 0.037 Uiso 0.00 1 calc PR
O7W O 0.0821(4) -0.2264(5) -0.2689(15) 0.102(5) Uani 1 1 d .
H4W1 H 0.0891 -0.1848 -0.2555 0.152 Uiso 1 1 calc R
H4W2 H 0.0918 -0.2380 -0.3525 0.152 Uiso 1 1 calc R
H5W3 H 0.1044 -0.2484 -0.1999 0.152 Uiso 0.00 1 calc PR
O1S O 0.1518(4) -0.1592(4) -0.0805(10) 0.058(3) Uani 1 1 d .
O2S O -0.3436(3) 0.1615(4) 0.1446(9) 0.047(2) Uani 1 1 d .
O3S O 0.1504(5) -0.0864(5) 0.2473(9) 0.064(3) Uani 1 1 d .
O4S O -0.3101(9) 0.1487(10) 0.429(2) 0.069(6) Uiso 0.50 1 d P
O5S O -0.3671(10) -0.4739(10) 0.131(2) 0.075(6) Uiso 0.50 1 d P
O6S O 0.1257(10) -0.2292(11) -0.487(2) 0.080(7) Uiso 0.50 1 d P
O7S O -0.3443(10) -0.3976(10) 0.025(2) 0.076(6) Uiso 0.50 1 d P
C1 C -0.3736(4) 0.0518(4) -0.0927(9) 0.019(2) Uani 1 1 d .
C2 C -0.4045(4) 0.0975(4) -0.1439(9) 0.022(2) Uani 1 1 d .
H1 H -0.4429 0.0991 -0.1398 0.026 Uiso 1 1 calc R
C3 C -0.3790(4) 0.1419(4) -0.2022(9) 0.019(2) Uani 1 1 d .
C4 C -0.3242(4) 0.1396(4) -0.2100(9) 0.025(2) Uani 1 1 d .
H2 H -0.3070 0.1701 -0.2499 0.030 Uiso 1 1 calc R
C5 C -0.2935(4) 0.0913(4) -0.1582(10) 0.025(2) Uani 1 1 d .
H3 H -0.2554 0.0883 -0.1642 0.030 Uiso 1 1 calc R
C6 C -0.3965(4) 0.0014(4) -0.0305(9) 0.019(2) Uani 1 1 d .
C7 C -0.4369(4) -0.0341(4) -0.0912(10) 0.023(2) Uani 1 1 d .
H4 H -0.4521 -0.0266 -0.1785 0.028 Uiso 1 1 calc R
C8 C -0.4562(4) -0.0812(4) -0.0278(9) 0.019(2) Uani 1 1 d .
C9 C -0.4357(4) -0.0909(4) 0.0983(9) 0.021(2) Uani 1 1 d .
H5 H -0.4490 -0.1224 0.1433 0.025 Uiso 1 1 calc R
C10 C -0.3957(4) -0.0549(4) 0.1597(9) 0.022(2) Uani 1 1 d .
H6 H -0.3809 -0.0622 0.2473 0.026 Uiso 1 1 calc R
C11 C -0.0822(4) 0.0189(4) 0.2705(9) 0.0139(18) Uani 1 1 d .
C12 C -0.0414(4) 0.0574(4) 0.3163(8) 0.0162(19) Uani 1 1 d .
H7 H -0.0146 0.0684 0.2643 0.019 Uiso 1 1 calc R
C13 C -0.0393(4) 0.0801(4) 0.4379(9) 0.0181(19) Uani 1 1 d .
C14 C -0.0795(4) 0.0648(4) 0.5126(9) 0.022(2) Uani 1 1 d .
H8 H -0.0783 0.0802 0.5970 0.027 Uiso 1 1 calc R
C15 C -0.1206(4) 0.0276(4) 0.4626(8) 0.020(2) Uani 1 1 d .
H9 H -0.1485 0.0176 0.5120 0.024 Uiso 1 1 calc R
C16 C -0.0818(4) -0.0142(4) 0.1509(8) 0.0133(18) Uani 1 1 d .
C17 C -0.0375(4) -0.0486(4) 0.1353(8) 0.0142(18) Uani 1 1 d .
H10 H -0.0069 -0.0511 0.2025 0.017 Uiso 1 1 calc R
C18 C -0.0372(4) -0.0794(4) 0.0232(9) 0.0161(19) Uani 1 1 d .
C19 C -0.0826(4) -0.0747(4) -0.0753(9) 0.0181(19) Uani 1 1 d .
H11 H -0.0835 -0.0957 -0.1535 0.022 Uiso 1 1 calc R
C20 C -0.1261(4) -0.0390(4) -0.0574(8) 0.0152(18) Uani 1 1 d .
H12 H -0.1570 -0.0356 -0.1235 0.018 Uiso 1 1 calc R
C21 C -0.2768(4) -0.1611(4) 0.0809(8) 0.0166(19) Uani 1 1 d .
C22 C -0.3147(4) -0.2018(4) 0.0290(9) 0.019(2) Uani 1 1 d .
H13 H -0.3270 -0.2307 0.0826 0.023 Uiso 1 1 calc R
C23 C -0.3350(4) -0.2006(4) -0.1021(9) 0.019(2) Uani 1 1 d .
C24 C -0.3186(4) -0.1574(4) -0.1772(9) 0.024(2) Uani 1 1 d .
H14 H -0.3325 -0.1559 -0.2668 0.029 Uiso 1 1 calc R
C25 C -0.2815(4) -0.1158(4) -0.1224(9) 0.019(2) Uani 1 1 d .
H15 H -0.2700 -0.0856 -0.1740 0.023 Uiso 1 1 calc R
C26 C -0.2474(3) -0.1661(4) 0.2136(8) 0.0136(18) Uani 1 1 d .
C27 C -0.2159(4) -0.2150(4) 0.2487(8) 0.0142(18) Uani 1 1 d .
H16 H -0.2154 -0.2461 0.1894 0.017 Uiso 1 1 calc R
C28 C -0.1851(4) -0.2183(4) 0.3702(8) 0.0141(18) Uani 1 1 d .
C29 C -0.1873(4) -0.1735(4) 0.4566(8) 0.0181(19) Uani 1 1 d .
H17 H -0.1662 -0.1753 0.5404 0.022 Uiso 1 1 calc R
C30 C -0.2199(4) -0.1266(4) 0.4209(9) 0.021(2) Uani 1 1 d .
H18 H -0.2229 -0.0964 0.4812 0.025 Uiso 1 1 calc R
Cl1 Cl -0.76511(13) 0.01079(13) -0.6429(3) 0.0381(7) Uani 1 1 d .

loop_
_atom_site_aniso_label
_atom_site_aniso_U_11
_atom_site_aniso_U_22
_atom_site_aniso_U_33
_atom_site_aniso_U_23
_atom_site_aniso_U_13
_atom_site_aniso_U_12
Eu1 0.0150(2) 0.0122(2) 0.0165(2) 0.00013(18) -0.00060(17) 0.00124(17)
Ba1 0.0235(3) 0.0245(3) 0.0244(3) -0.0048(3) -0.0043(2) 0.0000(2)
Ba2 0.0212(3) 0.0137(3) 0.0148(3) -0.0022(2) 0.0017(2) 0.0020(2)
S1 0.0291(14) 0.0187(13) 0.0260(13) 0.0050(10) -0.0042(11) 0.0060(10)
S2 0.0189(12) 0.0174(12) 0.0325(14) -0.0083(10) 0.0005(10) -0.0019(9)
S3 0.0254(12) 0.0143(11) 0.0135(11) -0.0002(9) -0.0019(9) -0.0044(9)
S4 0.0182(11) 0.0144(11) 0.0140(11) -0.0001(9) 0.0034(9) -0.0007(8)
S5 0.0170(11) 0.0306(14) 0.0188(12) -0.0100(10) -0.0012(9) -0.0024(10)
S6 0.0157(11) 0.0133(11) 0.0111(10) 0.0021(8) 0.0002(8) 0.0004(8)
O1 0.025(4) 0.020(4) 0.017(3) 0.003(3) 0.004(3) 0.009(3)
O2 0.020(3) 0.016(3) 0.023(4) -0.006(3) -0.004(3) -0.002(3)
O3 0.021(3) 0.015(3) 0.020(3) 0.000(3) 0.000(3) -0.010(3)
O4 0.019(3) 0.017(3) 0.023(4) 0.005(3) 0.005(3) 0.007(3)
O5 0.019(3) 0.016(3) 0.016(3) -0.005(3) 0.001(3) -0.002(3)
O6 0.025(4) 0.008(3) 0.016(3) 0.003(2) 0.001(3) 0.003(2)
N1 0.023(4) 0.020(4) 0.013(4) 0.000(3) -0.002(3) 0.008(3)
N2 0.016(4) 0.018(4) 0.020(4) -0.002(3) -0.002(3) -0.001(3)
N3 0.013(4) 0.016(4) 0.011(4) -0.002(3) -0.004(3) -0.002(3)
N4 0.019(4) 0.008(3) 0.012(4) 0.004(3) 0.001(3) 0.000(3)
N5 0.019(4) 0.013(4) 0.014(4) 0.000(3) 0.001(3) 0.005(3)
N6 0.019(4) 0.006(4) 0.018(4) 0.002(3) 0.001(3) 0.004(3)
O7 0.058(6) 0.029(4) 0.035(5) -0.009(4) 0.003(4) 0.014(4)
O8 0.044(5) 0.026(4) 0.029(4) 0.012(3) 0.002(4) 0.003(3)
O9 0.025(4) 0.045(5) 0.053(5) 0.022(4) -0.005(4) 0.008(4)
O10 0.018(4) 0.029(4) 0.046(5) -0.008(4) -0.003(3) 0.004(3)
O11 0.036(4) 0.033(4) 0.042(5) -0.023(4) 0.011(4) -0.001(3)
O12 0.023(4) 0.026(4) 0.052(5) -0.005(4) 0.005(4) -0.009(3)
O13 0.035(4) 0.028(4) 0.019(4) 0.004(3) -0.014(3) -0.006(3)
O14 0.028(4) 0.020(4) 0.044(5) -0.013(3) -0.003(3) -0.002(3)
O15 0.040(4) 0.026(4) 0.018(3) 0.002(3) 0.000(3) -0.017(3)
O16 0.026(4) 0.028(4) 0.021(4) -0.012(3) 0.004(3) 0.002(3)
O17 0.032(4) 0.025(4) 0.017(3) 0.009(3) 0.005(3) 0.003(3)
O18 0.024(4) 0.016(3) 0.037(4) 0.002(3) 0.005(3) -0.003(3)
O19 0.033(4) 0.038(5) 0.022(4) -0.014(3) -0.013(3) 0.010(3)
O20 0.042(5) 0.021(4) 0.031(4) -0.003(3) -0.003(4) 0.002(3)
O21 0.024(4) 0.093(7) 0.034(5) -0.031(5) 0.011(4) -0.022(4)
O22 0.026(4) 0.018(4) 0.024(4) 0.011(3) 0.002(3) -0.003(3)
O23 0.020(3) 0.016(3) 0.024(4) 0.004(3) -0.001(3) -0.005(3)
O24 0.024(4) 0.019(3) 0.013(3) 0.001(3) 0.000(3) 0.003(3)
O1W 0.046(5) 0.027(4) 0.025(4) -0.006(3) -0.008(3) 0.012(3)
O2W 0.027(4) 0.020(4) 0.035(4) 0.001(3) 0.004(3) 0.005(3)
O6W 0.033(4) 0.021(4) 0.019(3) 0.005(3) 0.000(3) 0.002(3)
O7W 0.042(6) 0.072(8) 0.196(15) -0.080(9) 0.033(8) -0.015(5)
O1S 0.047(5) 0.037(5) 0.100(8) -0.007(5) 0.044(5) 0.003(4)
O2S 0.030(4) 0.032(5) 0.079(6) -0.013(4) 0.006(4) 0.000(4)
O3S 0.082(8) 0.065(7) 0.045(6) -0.005(5) 0.007(5) -0.023(6)
C1 0.023(5) 0.017(5) 0.016(5) -0.004(4) 0.000(4) -0.001(4)
C2 0.016(5) 0.018(5) 0.027(5) -0.007(4) -0.011(4) 0.004(4)
C3 0.025(5) 0.010(4) 0.019(5) 0.002(4) 0.001(4) 0.008(4)
C4 0.033(6) 0.020(5) 0.022(5) 0.012(4) 0.002(4) -0.001(4)
C5 0.023(5) 0.027(6) 0.027(5) 0.004(4) 0.010(4) -0.001(4)
C6 0.019(5) 0.014(5) 0.020(5) 0.000(4) -0.006(4) 0.007(4)
C7 0.017(5) 0.020(5) 0.030(6) 0.001(4) -0.003(4) -0.004(4)
C8 0.015(5) 0.014(5) 0.029(5) -0.005(4) 0.005(4) -0.004(3)
C9 0.019(5) 0.022(5) 0.023(5) 0.002(4) 0.006(4) 0.001(4)
C10 0.025(5) 0.021(5) 0.018(5) 0.005(4) 0.003(4) 0.002(4)
C11 0.017(5) 0.008(4) 0.015(4) 0.002(3) 0.000(4) 0.003(3)
C12 0.019(5) 0.018(5) 0.011(4) 0.000(4) -0.002(4) 0.002(4)
C13 0.027(5) 0.014(5) 0.012(4) 0.000(4) -0.003(4) 0.004(4)
C14 0.025(5) 0.030(6) 0.013(5) -0.003(4) 0.005(4) -0.001(4)
C15 0.024(5) 0.031(6) 0.006(4) 0.005(4) 0.006(4) -0.003(4)
C16 0.022(5) 0.009(4) 0.011(4) 0.000(3) 0.005(4) -0.005(3)
C17 0.012(4) 0.014(4) 0.017(4) 0.004(4) 0.003(3) -0.005(3)
C18 0.020(5) 0.011(4) 0.019(5) 0.003(4) 0.009(4) -0.005(3)
C19 0.023(5) 0.020(5) 0.011(4) 0.004(4) 0.001(4) -0.001(4)
C20 0.020(5) 0.013(4) 0.012(4) 0.004(4) 0.000(4) -0.009(4)
C21 0.020(5) 0.018(5) 0.012(4) 0.005(4) 0.002(4) 0.008(4)
C22 0.022(5) 0.022(5) 0.015(5) -0.003(4) 0.006(4) -0.001(4)
C23 0.018(5) 0.022(5) 0.014(5) -0.009(4) -0.004(4) 0.005(4)
C24 0.027(5) 0.025(5) 0.017(5) 0.000(4) -0.007(4) 0.004(4)
C25 0.025(5) 0.012(5) 0.019(5) 0.001(4) 0.002(4) 0.008(4)
C26 0.010(4) 0.018(5) 0.012(4) 0.002(4) 0.000(3) -0.003(3)
C27 0.019(5) 0.012(4) 0.011(4) 0.001(3) 0.000(3) 0.000(3)
C28 0.014(4) 0.015(5) 0.014(4) 0.004(4) 0.002(3) -0.001(3)
C29 0.027(5) 0.020(5) 0.008(4) 0.000(4) 0.004(4) -0.002(4)
C30 0.031(6) 0.020(5) 0.010(4) -0.008(4) 0.002(4) -0.002(4)
Cl1 0.0521(18) 0.0375(16) 0.0271(14) -0.0079(12) 0.0135(13) -0.0071(13)

loop_
_atom_type_symbol
_atom_type_description
_atom_type_scat_dispersion_real
_atom_type_scat_dispersion_imag
_atom_type_scat_source
C C 0.0033 0.0016 'International Tables Vol C Tables 4.2.6.8 and 6.1.1.4'
H H 0.0000 0.0000 'International Tables Vol C Tables 4.2.6.8 and 6.1.1.4'
N N 0.0061 0.0033 'International Tables Vol C Tables 4.2.6.8 and 6.1.1.4'
O O 0.0106 0.0060 'International Tables Vol C Tables 4.2.6.8 and 6.1.1.4'
S S 0.1246 0.1234 'International Tables Vol C Tables 4.2.6.8 and 6.1.1.4'
Cl Cl 0.1484 0.1585 'International Tables Vol C Tables 4.2.6.8 and 6.1.1.4'
Ba Ba -0.3244 2.2819 'International Tables Vol C Tables 4.2.6.8 and 6.1.1.4'
Eu Eu -0.1578 3.6682 'International Tables Vol C Tables 4.2.6.8 and 6.1.1.4'

loop_
_geom_angle_atom_site_label_1
_geom_angle_atom_site_label_2
_geom_angle_atom_site_label_3
_geom_angle
_geom_angle_site_symmetry_1
_geom_angle_site_symmetry_3
O5 Eu1 O1 69.4(2) . .
O5 Eu1 O6 72.1(2) . .
O1 Eu1 O6 106.6(2) . .
O5 Eu1 O4 75.0(2) . .
O1 Eu1 O4 82.6(2) . .
O6 Eu1 O4 139.6(2) . .
O5 Eu1 O3 77.0(2) . .
O1 Eu1 O3 142.1(2) . .
O6 Eu1 O3 78.2(2) . .
O4 Eu1 O3 72.0(2) . .
O5 Eu1 O2 116.0(2) . .
O1 Eu1 O2 70.1(2) . .
O6 Eu1 O2 74.7(2) . .
O4 Eu1 O2 142.6(2) . .
O3 Eu1 O2 143.7(2) . .
O5 Eu1 O1W 145.6(2) . .
O1 Eu1 O1W 141.7(2) . .
O6 Eu1 O1W 82.0(2) . .
O4 Eu1 O1W 115.4(3) . .
O3 Eu1 O1W 75.9(2) . .
O2 Eu1 O1W 76.8(2) . .
O5 Eu1 O2W 138.2(2) . .
O1 Eu1 O2W 80.9(2) . .
O6 Eu1 O2W 146.9(2) . .
O4 Eu1 O2W 72.6(2) . .
O3 Eu1 O2W 116.1(2) . .
O2 Eu1 O2W 78.0(2) . .
O1W Eu1 O2W 73.8(3) . .
O21 Ba1 O11 127.5(3) 2_454 3_454
O21 Ba1 O19 67.5(2) 2_454 3_454
O11 Ba1 O19 70.9(2) 3_454 3_454
O21 Ba1 O12 70.7(3) 2_454 2_454
O11 Ba1 O12 140.2(2) 3_454 2_454
O19 Ba1 O12 90.7(2) 3_454 2_454
O21 Ba1 O5W 78.4(7) 2_454 2_454
O11 Ba1 O5W 69.2(6) 3_454 2_454
O19 Ba1 O5W 87.7(6) 3_454 2_454
O12 Ba1 O5W 147.2(6) 2_454 2_454
O21 Ba1 O7 143.3(3) 2_454 4_565
O11 Ba1 O7 83.5(2) 3_454 4_565
O19 Ba1 O7 114.8(2) 3_454 4_565
O12 Ba1 O7 72.6(2) 2_454 4_565
O5W Ba1 O7 136.8(6) 2_454 4_565
O21 Ba1 O9 64.1(2) 2_454 .
O11 Ba1 O9 135.5(2) 3_454 .
O19 Ba1 O9 130.4(2) 3_454 .
O12 Ba1 O9 83.3(2) 2_454 .
O5W Ba1 O9 73.1(6) 2_454 .
O7 Ba1 O9 110.0(2) 4_565 .
O21 Ba1 O4W 60.2(4) 2_454 2_454
O11 Ba1 O4W 79.1(4) 3_454 2_454
O19 Ba1 O4W 74.8(4) 3_454 2_454
O12 Ba1 O4W 130.8(4) 2_454 2_454
O5W Ba1 O4W 19.5(6) 2_454 2_454
O7 Ba1 O4W 156.0(4) 4_565 2_454
O9 Ba1 O4W 72.8(3) . 2_454
O21 Ba1 O8 103.0(2) 2_454 .
O11 Ba1 O8 125.5(2) 3_454 .
O19 Ba1 O8 160.3(2) 3_454 .
O12 Ba1 O8 69.7(2) 2_454 .
O5W Ba1 O8 107.8(6) 2_454 .
O7 Ba1 O8 61.9(2) 4_565 .
O9 Ba1 O8 48.2(2) . .
O4W Ba1 O8 116.6(3) 2_454 .
O21 Ba1 O3W 134.9(4) 2_454 .
O11 Ba1 O3W 64.8(4) 3_454 .
O19 Ba1 O3W 134.0(3) 3_454 .
O12 Ba1 O3W 131.8(4) 2_454 .
O5W Ba1 O3W 66.2(7) 2_454 .
O7 Ba1 O3W 72.1(4) 4_565 .
O9 Ba1 O3W 79.1(4) . .
O4W Ba1 O3W 85.5(5) 2_454 .
O8 Ba1 O3W 65.1(3) . .
O21 Ba1 S1 133.8(2) 2_454 4_565
O11 Ba1 S1 79.15(18) 3_454 4_565
O19 Ba1 S1 94.59(18) 3_454 4_565
O12 Ba1 S1 67.23(17) 2_454 4_565
O5W Ba1 S1 145.6(6) 2_454 4_565
O7 Ba1 S1 20.56(17) 4_565 4_565
O9 Ba1 S1 126.76(17) . 4_565
O4W Ba1 S1 158.0(3) 2_454 4_565
O8 Ba1 S1 79.57(15) . 4_565
O3W Ba1 S1 88.6(3) . 4_565
O6W Ba2 O15 127.5(2) . 3
O6W Ba2 O17 76.2(2) . 4
O15 Ba2 O17 117.3(2) 3 4
O6W Ba2 O16 141.7(2) . .
O15 Ba2 O16 66.5(2) 3 .
O17 Ba2 O16 133.6(2) 4 .
O6W Ba2 O7W 141.3(3) . .
O15 Ba2 O7W 81.6(3) 3 .
O17 Ba2 O7W 66.8(3) 4 .
O16 Ba2 O7W 68.5(3) . .
O6W Ba2 O14 75.6(2) . 2_545
O15 Ba2 O14 154.3(2) 3 2_545
O17 Ba2 O14 75.7(2) 4 2_545
O16 Ba2 O14 88.4(2) . 2_545
O7W Ba2 O14 84.3(4) . 2_545
O6W Ba2 O24 74.66(19) . 4
O15 Ba2 O24 72.4(2) 3 4
O17 Ba2 O24 148.08(19) 4 4
O16 Ba2 O24 78.26(19) . 4
O7W Ba2 O24 143.9(3) . 4
O14 Ba2 O24 109.0(2) 2_545 4
O6W Ba2 O23 68.96(18) . 1_554
O15 Ba2 O23 66.45(18) 3 1_554
O17 Ba2 O23 76.51(19) 4 1_554
O16 Ba2 O23 132.36(19) . 1_554
O7W Ba2 O23 111.2(4) . 1_554
O14 Ba2 O23 139.07(19) 2_545 1_554
O24 Ba2 O23 81.07(18) 4 1_554
O6W Ba2 O23 73.29(18) . 4
O15 Ba2 O23 109.33(19) 3 4
O17 Ba2 O23 133.24(18) 4 4
O16 Ba2 O23 68.46(19) . 4
O7W Ba2 O23 125.7(3) . 4
O14 Ba2 O23 63.0(2) 2_545 4
O24 Ba2 O23 47.10(17) 4 4
O23 Ba2 O23 122.1(2) 1_554 4
O6W Ba2 S6 68.46(15) . 4
O15 Ba2 S6 92.98(17) 3 4
O17 Ba2 S6 143.17(15) 4 4
O16 Ba2 S6 75.91(15) . 4
O7W Ba2 S6 143.2(3) . 4
O14 Ba2 S6 85.61(16) 2_545 4
O24 Ba2 S6 23.41(13) 4 4
O23 Ba2 S6 99.49(14) 1_554 4
O23 Ba2 S6 24.34(12) 4 4
O7 S1 O8 113.5(5) . .
O7 S1 O9 112.5(5) . .
O8 S1 O9 112.5(5) . .
O7 S1 C3 106.4(4) . .
O8 S1 C3 104.8(5) . .
O9 S1 C3 106.4(5) . .
O7 S1 Ba1 43.8(4) . 4_566
O8 S1 Ba1 129.6(3) . 4_566
O9 S1 Ba1 68.9(4) . 4_566
C3 S1 Ba1 123.6(3) . 4_566
O12 S2 O11 114.5(5) . .
O12 S2 O10 113.0(5) . .
O11 S2 O10 113.2(5) . .
O12 S2 C8 104.6(4) . .
O11 S2 C8 105.1(5) . .
O10 S2 C8 105.2(4) . .
O15 S3 O13 114.3(5) . .
O15 S3 O14 113.6(5) . .
O13 S3 O14 113.0(4) . .
O15 S3 C13 105.3(4) . .
O13 S3 C13 103.5(4) . .
O14 S3 C13 105.9(4) . .
O17 S4 O16 114.6(4) . .
O17 S4 O18 112.9(4) . .
O16 S4 O18 112.6(4) . .
O17 S4 C18 104.9(4) . .
O16 S4 C18 106.1(4) . .
O18 S4 C18 104.8(4) . .
O20 S5 O21 113.5(6) . .
O20 S5 O19 113.9(4) . .
O21 S5 O19 112.8(5) . .
O20 S5 C23 105.6(4) . .
O21 S5 C23 104.4(5) . .
O19 S5 C23 105.4(5) . .
O22 S6 O24 113.8(4) . .
O22 S6 O23 114.2(4) . .
O24 S6 O23 111.6(4) . .
O22 S6 C28 105.2(4) . .
O24 S6 C28 105.2(4) . .
O23 S6 C28 105.7(4) . .
O22 S6 Ba2 149.5(3) . 4_556
O24 S6 Ba2 51.1(3) . 4_556
O23 S6 Ba2 62.7(3) . 4_556
C28 S6 Ba2 104.6(3) . 4_556
N1 O1 Eu1 121.7(5) . .
N2 O2 Eu1 120.3(5) . .
N3 O3 Eu1 118.4(5) . .
N4 O4 Eu1 123.1(5) . .
N5 O5 Eu1 122.6(5) . .
N6 O6 Eu1 120.4(5) . .
O1 N1 C5 117.1(8) . .
O1 N1 C1 121.2(8) . .
C5 N1 C1 121.8(8) . .
O2 N2 C10 120.6(8) . .
O2 N2 C6 118.5(8) . .
C10 N2 C6 120.9(8) . .
O3 N3 C15 118.7(7) . .
O3 N3 C11 120.9(7) . .
C15 N3 C11 120.4(7) . .
O4 N4 C20 119.8(7) . .
O4 N4 C16 118.8(7) . .
C20 N4 C16 121.2(8) . .
O5 N5 C21 118.2(7) . .
O5 N5 C25 119.9(7) . .
C21 N5 C25 121.7(8) . .
O6 N6 C26 120.4(7) . .
O6 N6 C30 117.9(7) . .
C26 N6 C30 121.6(7) . .
S1 O7 Ba1 115.6(5) . 4_566
S1 O8 Ba1 97.2(4) . .
S1 O9 Ba1 102.0(4) . .
S2 O11 Ba1 146.9(5) . 3_454
S2 O12 Ba1 148.7(5) . 2_444
S3 O14 Ba2 132.1(4) . 2
S3 O15 Ba2 126.6(4) . 3
S4 O16 Ba2 154.6(4) . .
S4 O17 Ba2 143.9(4) . 4_556
S5 O19 Ba1 137.8(5) . 3_454
S5 O21 Ba1 165.5(6) . 2_444
S6 O23 Ba2 141.9(4) . 1_556
S6 O23 Ba2 92.9(3) . 4_556
Ba2 O23 Ba2 121.8(2) 1_556 4_556
S6 O24 Ba2 105.5(3) . 4_556
N1 C1 C2 120.6(9) . .
N1 C1 C6 115.8(8) . .
C2 C1 C6 123.6(9) . .
C1 C2 C3 118.8(9) . .
C4 C3 C2 120.9(8) . .
C4 C3 S1 119.3(7) . .
C2 C3 S1 119.6(7) . .
C3 C4 C5 119.0(9) . .
N1 C5 C4 118.9(9) . .
C7 C6 N2 117.6(9) . .
C7 C6 C1 124.1(8) . .
N2 C6 C1 118.3(8) . .
C6 C7 C8 121.3(9) . .
C9 C8 C7 119.3(9) . .
C9 C8 S2 121.4(7) . .
C7 C8 S2 119.3(7) . .
C8 C9 C10 119.4(9) . .
N2 C10 C9 121.4(9) . .
N3 C11 C12 120.4(8) . .
N3 C11 C16 116.8(7) . .
C12 C11 C16 122.4(8) . .
C11 C12 C13 119.5(9) . .
C12 C13 C14 119.9(9) . .
C12 C13 S3 119.5(8) . .
C14 C13 S3 120.7(7) . .
C15 C14 C13 119.1(9) . .
N3 C15 C14 120.6(9) . .
N4 C16 C17 119.6(8) . .
N4 C16 C11 119.7(8) . .
C17 C16 C11 120.6(8) . .
C18 C17 C16 120.5(8) . .
C17 C18 C19 118.8(8) . .
C17 C18 S4 118.6(7) . .
C19 C18 S4 122.6(7) . .
C20 C19 C18 119.3(8) . .
N4 C20 C19 120.5(8) . .
N5 C21 C22 119.6(8) . .
N5 C21 C26 118.3(8) . .
C22 C21 C26 121.8(8) . .
C21 C22 C23 119.9(9) . .
C24 C23 C22 119.4(9) . .
C24 C23 S5 122.6(7) . .
C22 C23 S5 118.0(8) . .
C23 C24 C25 119.9(9) . .
N5 C25 C24 119.5(9) . .
N6 C26 C27 119.3(8) . .
N6 C26 C21 121.3(8) . .
C27 C26 C21 119.3(8) . .
C28 C27 C26 119.7(8) . .
C27 C28 C29 119.6(8) . .
C27 C28 S6 117.6(7) . .
C29 C28 S6 122.6(7) . .
C30 C29 C28 119.5(8) . .
N6 C30 C29 120.1(8) . .

loop_
_geom_bond_atom_site_label_1
_geom_bond_atom_site_label_2
_geom_bond_distance
_geom_bond_site_symmetry_2
Eu1 O5 2.355(6) .
Eu1 O1 2.371(6) .
Eu1 O6 2.372(6) .
Eu1 O4 2.389(6) .
Eu1 O3 2.403(6) .
Eu1 O2 2.406(6) .
Eu1 O1W 2.413(7) .
Eu1 O2W 2.414(7) .
Ba1 O21 2.651(8) 2_454
Ba1 O11 2.715(7) 3_454
Ba1 O19 2.742(7) 3_454
Ba1 O12 2.790(8) 2_454
Ba1 O5W 2.79(3) 2_454
Ba1 O7 2.832(8) 4_565
Ba1 O9 2.890(8) .
Ba1 O4W 2.978(16) 2_454
Ba1 O8 3.002(8) .
Ba1 O3W 3.033(17) .
Ba1 S1 3.688(3) 4_565
Ba2 O6W 2.725(7) .
Ba2 O15 2.731(7) 3
Ba2 O17 2.733(7) 4
Ba2 O16 2.745(6) .
Ba2 O7W 2.805(10) .
Ba2 O14 2.823(7) 2_545
Ba2 O24 2.844(7) 4
Ba2 O23 2.864(6) 1_554
Ba2 O23 3.134(7) 4
Ba2 S6 3.521(2) 4
S1 O7 1.437(8) .
S1 O8 1.445(8) .
S1 O9 1.449(8) .
S1 C3 1.787(9) .
S1 Ba1 3.688(3) 4_566
S2 O12 1.438(8) .
S2 O11 1.447(8) .
S2 O10 1.450(7) .
S2 C8 1.789(9) .
S3 O15 1.438(7) .
S3 O13 1.447(7) .
S3 O14 1.450(7) .
S3 C13 1.793(10) .
S4 O17 1.432(7) .
S4 O16 1.447(7) .
S4 O18 1.451(7) .
S4 C18 1.787(9) .
S5 O20 1.434(8) .
S5 O21 1.437(8) .
S5 O19 1.438(8) .
S5 C23 1.786(9) .
S6 O22 1.440(7) .
S6 O24 1.452(7) .
S6 O23 1.453(6) .
S6 C28 1.789(9) .
S6 Ba2 3.521(2) 4_556
O1 N1 1.334(9) .
O2 N2 1.326(9) .
O3 N3 1.332(9) .
O4 N4 1.317(9) .
O5 N5 1.337(9) .
O6 N6 1.326(9) .
N1 C5 1.352(12) .
N1 C1 1.353(12) .
N2 C10 1.341(12) .
N2 C6 1.391(12) .
N3 C15 1.357(11) .
N3 C11 1.361(12) .
N4 C20 1.340(11) .
N4 C16 1.365(11) .
N5 C21 1.346(11) .
N5 C25 1.357(11) .
N6 C26 1.342(11) .
N6 C30 1.358(11) .
O7 Ba1 2.832(8) 4_566
O11 Ba1 2.715(7) 3_454
O12 Ba1 2.790(8) 2_444
O14 Ba2 2.823(7) 2
O15 Ba2 2.731(7) 3
O17 Ba2 2.733(7) 4_556
O19 Ba1 2.742(7) 3_454
O21 Ba1 2.651(8) 2_444
O23 Ba2 2.864(6) 1_556
O23 Ba2 3.134(7) 4_556
O24 Ba2 2.844(7) 4_556
O4W Ba1 2.978(16) 2_444
O5W Ba1 2.79(3) 2_444
C1 C2 1.360(13) .
C1 C6 1.484(13) .
C2 C3 1.389(14) .
C3 C4 1.361(14) .
C4 C5 1.403(14) .
C6 C7 1.366(13) .
C7 C8 1.392(13) .
C8 C9 1.359(13) .
C9 C10 1.368(13) .
C11 C12 1.369(12) .
C11 C16 1.468(12) .
C12 C13 1.371(12) .
C13 C14 1.395(14) .
C14 C15 1.365(13) .
C16 C17 1.376(12) .
C17 C18 1.374(13) .
C18 C19 1.404(13) .
C19 C20 1.382(13) .
C21 C22 1.374(13) .
C21 C26 1.471(12) .
C22 C23 1.389(12) .
C23 C24 1.369(14) .
C24 C25 1.383(13) .
C26 C27 1.384(12) .
C27 C28 1.380(12) .
C28 C29 1.380(12) .
C29 C30 1.363(13) .

loop_
_geom_torsion_atom_site_label_1
_geom_torsion_atom_site_label_2
_geom_torsion_atom_site_label_3
_geom_torsion_atom_site_label_4
_geom_torsion
_geom_torsion_site_symmetry_1
_geom_torsion_site_symmetry_4
O5 Eu1 O1 N1 -177.8(7) . .
O6 Eu1 O1 N1 119.2(6) . .
O4 Eu1 O1 N1 -101.1(6) . .
O3 Eu1 O1 N1 -148.8(6) . .
O2 Eu1 O1 N1 52.8(6) . .
O1W Eu1 O1 N1 21.1(8) . .
O2W Eu1 O1 N1 -27.6(6) . .
O5 Eu1 O2 N2 -0.5(7) . .
O1 Eu1 O2 N2 53.1(6) . .
O6 Eu1 O2 N2 -61.3(6) . .
O4 Eu1 O2 N2 98.9(6) . .
O3 Eu1 O2 N2 -104.4(6) . .
O1W Eu1 O2 N2 -146.4(6) . .
O2W Eu1 O2 N2 137.6(6) . .
O5 Eu1 O3 N3 135.7(6) . .
O1 Eu1 O3 N3 108.0(6) . .
O6 Eu1 O3 N3 -150.1(6) . .
O4 Eu1 O3 N3 57.5(6) . .
O2 Eu1 O3 N3 -107.8(6) . .
O1W Eu1 O3 N3 -65.6(6) . .
O2W Eu1 O3 N3 -1.9(6) . .
O5 Eu1 O4 N4 -35.6(6) . .
O1 Eu1 O4 N4 -106.1(6) . .
O6 Eu1 O4 N4 0.9(8) . .
O3 Eu1 O4 N4 45.3(6) . .
O2 Eu1 O4 N4 -148.9(5) . .
O1W Eu1 O4 N4 109.4(6) . .
O2W Eu1 O4 N4 171.2(6) . .
O1 Eu1 O5 N5 -59.5(6) . .
O6 Eu1 O5 N5 56.7(6) . .
O4 Eu1 O5 N5 -147.1(6) . .
O3 Eu1 O5 N5 138.3(6) . .
O2 Eu1 O5 N5 -5.5(6) . .
O1W Eu1 O5 N5 99.7(7) . .
O2W Eu1 O5 N5 -107.0(6) . .
O5 Eu1 O6 N6 47.1(5) . .
O1 Eu1 O6 N6 108.3(6) . .
O4 Eu1 O6 N6 10.1(7) . .
O3 Eu1 O6 N6 -32.8(5) . .
O2 Eu1 O6 N6 171.6(6) . .
O1W Eu1 O6 N6 -110.0(6) . .
O2W Eu1 O6 N6 -152.9(5) . .
Eu1 O1 N1 C5 91.0(8) . .
Eu1 O1 N1 C1 -90.3(9) . .
Eu1 O2 N2 C10 88.3(9) . .
Eu1 O2 N2 C6 -90.4(8) . .
Eu1 O3 N3 C15 95.7(8) . .
Eu1 O3 N3 C11 -85.7(8) . .
Eu1 O4 N4 C20 96.1(8) . .
Eu1 O4 N4 C16 -87.5(8) . .
Eu1 O5 N5 C21 -87.9(8) . .
Eu1 O5 N5 C25 97.7(8) . .
Eu1 O6 N6 C26 -87.6(8) . .
Eu1 O6 N6 C30 95.2(8) . .
O8 S1 O7 Ba1 123.4(5) . 4_566
O9 S1 O7 Ba1 -5.7(6) . 4_566
C3 S1 O7 Ba1 -121.8(5) . 4_566
O7 S1 O8 Ba1 -125.6(4) . .
O9 S1 O8 Ba1 3.6(5) . .
C3 S1 O8 Ba1 118.7(4) . .
Ba1 S1 O8 Ba1 -77.0(4) 4_566 .
O21 Ba1 O8 S1 33.8(4) 2_454 .
O11 Ba1 O8 S1 -124.8(4) 3_454 .
O19 Ba1 O8 S1 92.5(7) 3_454 .
O12 Ba1 O8 S1 97.3(4) 2_454 .
O5W Ba1 O8 S1 -48.0(7) 2_454 .
O7 Ba1 O8 S1 177.9(5) 4_565 .
O9 Ba1 O8 S1 -2.2(3) . .
O4W Ba1 O8 S1 -29.2(5) 2_454 .
O3W Ba1 O8 S1 -99.9(5) . .
S1 Ba1 O8 S1 166.7(4) 4_565 .
O7 S1 O9 Ba1 125.9(4) . .
O8 S1 O9 Ba1 -3.8(5) . .
C3 S1 O9 Ba1 -118.0(4) . .
Ba1 S1 O9 Ba1 121.6(3) 4_566 .
O21 Ba1 O9 S1 -138.1(5) 2_454 .
O11 Ba1 O9 S1 103.8(5) 3_454 .
O19 Ba1 O9 S1 -151.5(4) 3_454 .
O12 Ba1 O9 S1 -66.4(4) 2_454 .
O5W Ba1 O9 S1 136.8(8) 2_454 .
O7 Ba1 O9 S1 2.3(5) 4_565 .
O4W Ba1 O9 S1 157.2(6) 2_454 .
O8 Ba1 O9 S1 2.2(3) . .
O3W Ba1 O9 S1 68.6(5) . .
S1 Ba1 O9 S1 -11.4(5) 4_565 .
O12 S2 O11 Ba1 66.4(10) . 3_454
O10 S2 O11 Ba1 -65.2(10) . 3_454
C8 S2 O11 Ba1 -179.4(8) . 3_454
O11 S2 O12 Ba1 8.0(10) . 2_444
O10 S2 O12 Ba1 139.6(7) . 2_444
C8 S2 O12 Ba1 -106.5(8) . 2_444
O15 S3 O14 Ba2 -94.0(6) . 2
O13 S3 O14 Ba2 38.3(7) . 2
C13 S3 O14 Ba2 151.0(5) . 2
O13 S3 O15 Ba2 -142.2(4) . 3
O14 S3 O15 Ba2 -10.5(6) . 3
C13 S3 O15 Ba2 104.9(5) . 3
O17 S4 O16 Ba2 14.0(11) . .
O18 S4 O16 Ba2 144.8(9) . .
C18 S4 O16 Ba2 -101.2(10) . .
O6W Ba2 O16 S4 34.3(11) . .
O15 Ba2 O16 S4 155.6(10) 3 .
O17 Ba2 O16 S4 -98.3(10) 4 .
O7W Ba2 O16 S4 -114.4(10) . .
O14 Ba2 O16 S4 -29.9(10) 2_545 .
O24 Ba2 O16 S4 79.9(10) 4 .
O23 Ba2 O16 S4 146.1(9) 1_554 .
O23 Ba2 O16 S4 31.6(9) 4 .
S6 Ba2 O16 S4 56.0(9) 4 .
O16 S4 O17 Ba2 -47.2(8) . 4_556
O18 S4 O17 Ba2 -177.9(6) . 4_556
C18 S4 O17 Ba2 68.7(7) . 4_556
O20 S5 O19 Ba1 129.2(6) . 3_454
O21 S5 O19 Ba1 -2.2(8) . 3_454
C23 S5 O19 Ba1 -115.5(6) . 3_454
O20 S5 O21 Ba1 -24(2) . 2_444
O19 S5 O21 Ba1 107(2) . 2_444
C23 S5 O21 Ba1 -138.7(19) . 2_444
O22 S6 O23 Ba2 -11.0(8) . 1_556
O24 S6 O23 Ba2 -142.0(5) . 1_556
C28 S6 O23 Ba2 104.1(6) . 1_556
Ba2 S6 O23 Ba2 -157.3(7) 4_556 1_556
O22 S6 O23 Ba2 146.3(3) . 4_556
O24 S6 O23 Ba2 15.3(4) . 4_556
C28 S6 O23 Ba2 -98.6(3) . 4_556
O22 S6 O24 Ba2 -148.7(3) . 4_556
O23 S6 O24 Ba2 -17.5(4) . 4_556
C28 S6 O24 Ba2 96.7(4) . 4_556
O1 N1 C1 C2 -179.3(8) . .
C5 N1 C1 C2 -0.7(14) . .
O1 N1 C1 C6 -1.1(12) . .
C5 N1 C1 C6 177.5(8) . .
N1 C1 C2 C3 -0.7(14) . .
C6 C1 C2 C3 -178.7(8) . .
C1 C2 C3 C4 0.9(14) . .
C1 C2 C3 S1 -174.0(7) . .
O7 S1 C3 C4 -81.2(9) . .
O8 S1 C3 C4 39.3(9) . .
O9 S1 C3 C4 158.6(8) . .
Ba1 S1 C3 C4 -126.2(7) 4_566 .
O7 S1 C3 C2 93.8(9) . .
O8 S1 C3 C2 -145.7(8) . .
O9 S1 C3 C2 -26.4(9) . .
Ba1 S1 C3 C2 48.8(9) 4_566 .
C2 C3 C4 C5 0.1(15) . .
S1 C3 C4 C5 175.0(8) . .
O1 N1 C5 C4 -179.6(8) . .
C1 N1 C5 C4 1.7(14) . .
C3 C4 C5 N1 -1.4(15) . .
O2 N2 C6 C7 -178.4(8) . .
C10 N2 C6 C7 3.0(13) . .
O2 N2 C6 C1 -0.4(12) . .
C10 N2 C6 C1 -179.0(8) . .
N1 C1 C6 C7 -118.7(10) . .
C2 C1 C6 C7 59.4(14) . .
N1 C1 C6 N2 63.4(11) . .
C2 C1 C6 N2 -118.5(10) . .
N2 C6 C7 C8 -2.9(14) . .
C1 C6 C7 C8 179.2(9) . .
C6 C7 C8 C9 2.1(15) . .
C6 C7 C8 S2 -178.0(8) . .
O12 S2 C8 C9 -3.4(9) . .
O11 S2 C8 C9 -124.4(8) . .
O10 S2 C8 C9 115.9(8) . .
O12 S2 C8 C7 176.7(8) . .
O11 S2 C8 C7 55.8(9) . .
O10 S2 C8 C7 -64.0(9) . .
C7 C8 C9 C10 -1.3(14) . .
S2 C8 C9 C10 178.8(8) . .
O2 N2 C10 C9 179.2(9) . .
C6 N2 C10 C9 -2.2(14) . .
C8 C9 C10 N2 1.4(15) . .
O3 N3 C11 C12 179.9(8) . .
C15 N3 C11 C12 -1.5(13) . .
O3 N3 C11 C16 -7.4(12) . .
C15 N3 C11 C16 171.1(8) . .
N3 C11 C12 C13 2.5(13) . .
C16 C11 C12 C13 -169.8(8) . .
C11 C12 C13 C14 -1.5(13) . .
C11 C12 C13 S3 177.4(7) . .
O15 S3 C13 C12 14.4(9) . .
O13 S3 C13 C12 -105.9(8) . .
O14 S3 C13 C12 135.0(8) . .
O15 S3 C13 C14 -166.7(8) . .
O13 S3 C13 C14 73.0(9) . .
O14 S3 C13 C14 -46.1(9) . .
C12 C13 C14 C15 -0.3(14) . .
S3 C13 C14 C15 -179.2(8) . .
O3 N3 C15 C14 178.2(8) . .
C11 N3 C15 C14 -0.4(14) . .
C13 C14 C15 N3 1.3(15) . .
O4 N4 C16 C17 -173.9(8) . .
C20 N4 C16 C17 2.5(12) . .
O4 N4 C16 C11 4.0(11) . .
C20 N4 C16 C11 -179.6(8) . .
N3 C11 C16 N4 65.5(11) . .
C12 C11 C16 N4 -121.9(9) . .
N3 C11 C16 C17 -116.5(9) . .
C12 C11 C16 C17 56.0(12) . .
N4 C16 C17 C18 -2.0(13) . .
C11 C16 C17 C18 -179.9(8) . .
C16 C17 C18 C19 0.6(13) . .
C16 C17 C18 S4 -176.0(7) . .
O17 S4 C18 C17 53.4(8) . .
O16 S4 C18 C17 175.1(7) . .
O18 S4 C18 C17 -65.7(8) . .
O17 S4 C18 C19 -123.1(8) . .
O16 S4 C18 C19 -1.4(9) . .
O18 S4 C18 C19 117.9(8) . .
C17 C18 C19 C20 0.3(13) . .
S4 C18 C19 C20 176.8(7) . .
O4 N4 C20 C19 174.8(8) . .
C16 N4 C20 C19 -1.5(12) . .
C18 C19 C20 N4 0.1(13) . .
O5 N5 C21 C22 -176.6(8) . .
C25 N5 C21 C22 -2.3(13) . .
O5 N5 C21 C26 -3.3(12) . .
C25 N5 C21 C26 171.0(8) . .
N5 C21 C22 C23 3.3(14) . .
C26 C21 C22 C23 -169.8(9) . .
C21 C22 C23 C24 -2.5(14) . .
C21 C22 C23 S5 175.3(7) . .
O20 S5 C23 C24 111.2(9) . .
O21 S5 C23 C24 -128.9(9) . .
O19 S5 C23 C24 -9.8(9) . .
O20 S5 C23 C22 -66.6(8) . .
O21 S5 C23 C22 53.4(9) . .
O19 S5 C23 C22 172.5(7) . .
C22 C23 C24 C25 0.7(14) . .
S5 C23 C24 C25 -177.0(7) . .
O5 N5 C25 C24 174.7(8) . .
C21 N5 C25 C24 0.5(13) . .
C23 C24 C25 N5 0.3(14) . .
O6 N6 C26 C27 -179.0(8) . .
C30 N6 C26 C27 -1.9(13) . .
O6 N6 C26 C21 4.6(12) . .
C30 N6 C26 C21 -178.3(8) . .
N5 C21 C26 N6 61.5(12) . .
C22 C21 C26 N6 -125.4(10) . .
N5 C21 C26 C27 -114.9(10) . .
C22 C21 C26 C27 58.2(12) . .
N6 C26 C27 C28 -0.9(13) . .
C21 C26 C27 C28 175.6(8) . .
C26 C27 C28 C29 1.7(13) . .
C26 C27 C28 S6 -173.9(7) . .
O22 S6 C28 C27 -100.0(7) . .
O24 S6 C28 C27 20.6(8) . .
O23 S6 C28 C27 138.8(7) . .
Ba2 S6 C28 C27 73.6(7) 4_556 .
O22 S6 C28 C29 84.6(8) . .
O24 S6 C28 C29 -154.9(8) . .
O23 S6 C28 C29 -36.6(9) . .
Ba2 S6 C28 C29 -101.9(7) 4_556 .
C27 C28 C29 C30 0.2(14) . .
S6 C28 C29 C30 175.6(7) . .
O6 N6 C30 C29 -179.0(8) . .
C26 N6 C30 C29 3.8(14) . .
C28 C29 C30 N6 -2.9(14) . .
